data_7062642
loop_
_publ_author_name
'Moon, Josh'
'Guo, Zhifang'
'Beaumont, Owen A.'
'Hamilton, Sophie'
'Bousrez, Guillaume'
'Mottram, Eleanor'
'Wang, Jun'
'Somers, Anthony E.'
'Deacon, Glen B.'
'Junk, Peter C.'

_publ_section_title
;
 4-Hydroxybenzoato-rare earth(iii) complexes -- syntheses, a structural
 goldmine from coordination diversity and improved corrosion inhibition
 behaviour
;
_journal_issue 36
_journal_name_full 'New Journal of Chemistry'
_journal_page_first 16843
_journal_page_last 16854
_journal_paper_doi 10.1039/D3NJ02735J
_journal_volume 47
_journal_year 2023
_chemical_formula_moiety 'C42 H42 Ho2 O24, 10(H2 O)'
_chemical_formula_sum 'C42 H62 Ho2 O34'
_chemical_formula_weight 1440.77
_space_group_crystal_system triclinic
_space_group_IT_number 2
_space_group_name_Hall '-P 1'
_space_group_name_H-M_alt 'P -1'
_atom_sites_solution_hydrogens mixed
_audit_creation_date 2023-04-03
_audit_creation_method
;
Olex2 1.3
(compiled 2020.11.12 svn.r5f609507 for OlexSys, GUI svn.r6408)
;
_audit_update_record
;
2023-06-12 deposited with the CCDC.	2023-08-01 downloaded from the CCDC.
;
_cell_angle_alpha 90.5010(10)
_cell_angle_beta 101.7230(10)
_cell_angle_gamma 105.3020(10)
_cell_formula_units_Z 1
_cell_length_a 10.8167(2)
_cell_length_b 11.3009(2)
_cell_length_c 11.45320(10)
_cell_measurement_reflns_used 22764
_cell_measurement_temperature 123.00(10)
_cell_measurement_theta_max 77.0560
_cell_measurement_theta_min 3.9530
_cell_volume 1319.33(4)
_computing_cell_refinement 'CrysAlisPro 1.171.40.81a (Rigaku OD, 2020)'
_computing_data_collection 'CrysAlisPro 1.171.40.81a (Rigaku OD, 2020)'
_computing_data_reduction 'CrysAlisPro 1.171.40.81a (Rigaku OD, 2020)'
_computing_molecular_graphics 'Olex2 1.3 (Dolomanov et al., 2009)'
_computing_publication_material 'Olex2 1.3 (Dolomanov et al., 2009)'
_computing_structure_refinement 'SHELXL 2018/3 (Sheldrick, 2015)'
_computing_structure_solution 'SHELXT 2018/2 (Sheldrick, 2018)'
_diffrn_ambient_environment N~2~
_diffrn_ambient_temperature 123.00(10)
_diffrn_detector 'Hybrid Pixel Array Detector'
_diffrn_detector_area_resol_mean 10.0000
_diffrn_detector_type HyPix
_diffrn_measured_fraction_theta_full 1.000
_diffrn_measured_fraction_theta_max 0.979
_diffrn_measurement_details
;
List of Runs (angles in degrees, time in seconds):

  # Type    Start    End  Width  t~exp~   \w     \q     \k     \f   Frames
#--------------------------------------------------------------------------
  1  \w     35.00 121.00   0.50    0.05    --   47.82  35.00  61.00  172
  2  \w     33.00 119.00   0.50    0.05    --   47.82  57.00 150.00  172
  3  \w     25.00 118.00   0.50    0.05    --   47.82  77.00-150.00  186
  4  \w     95.00 178.00   0.50    0.05    --  107.75 125.00 -60.00  166
  5  \w     95.00 178.00   0.50    0.05    --  107.75 125.00 -90.00  166
  6  \w     95.00 178.00   0.50    0.05    --  107.75 125.00-120.00  166
  7  \w     94.00 178.00   0.50    0.05    --  107.75  15.00-120.00  168
  8  \w     35.00 131.00   0.50    0.05    --  107.75 -77.00-120.00  192
  9  \w     95.00 178.00   0.50    0.05    --  107.75  35.00  61.00  166
 10  \w     94.00 178.00   0.50    0.05    --  107.75  15.00  30.00  168
 11  \w     36.00  76.00   0.50    0.05    --  107.75 -45.00  30.00   80
 12  \w     36.00  76.00   0.50    0.05    --  107.75 -45.00   0.00   80
 13  \w     36.00  76.00   0.50    0.05    --  107.75 -45.00 -60.00   80
 14  \w     33.00  66.00   0.50    0.05    --  107.75 -30.00 -60.00   66
 15  \w     34.00  68.00   0.50    0.05    --  107.75 -35.00 -96.00   68
 16  \w     36.00  76.00   0.50    0.05    --  107.75 -45.00-120.00   80
 17  \w    -25.00  61.00   0.50    0.05    --   47.82 -35.00 -96.00  172
 18  \w    -23.00  63.00   0.50    0.05    --   47.82 -57.00  30.00  172
 19  \w     33.00  66.00   0.50    0.05    --  107.75 -30.00   0.00   66
 20  \w     33.00  66.00   0.50    0.05    --  107.75 -30.00  60.00   66
 21  \w     33.00  66.00   0.50    0.05    --  107.75 -30.00 150.00   66
 22  \w     35.00 106.00   0.50    0.05    --  107.75 -94.00  60.00  142
 23  \w     35.00 106.00   0.50    0.05    --  107.75 -94.00  30.00  142
 24  \w     35.00 112.00   0.50    0.05    --  107.75-125.00 150.00  154
 25  \w     35.00 106.00   0.50    0.05    --  107.75 -94.00   0.00  142
 26  \w     35.00 106.00   0.50    0.05    --  107.75 -94.00 -60.00  142
 27  \w     35.00 106.00   0.50    0.05    --  107.75 -94.00-150.00  142
 28  \w     35.00 112.00   0.50    0.05    --  107.75-125.00-150.00  154
 29  \w     35.00 106.00   0.50    0.05    --  107.75 -96.00-179.32  142
 30  \w     35.00 106.00   0.50    0.05    --  107.75 -94.00-120.00  142
 31  \w     35.00 106.00   0.50    0.05    --  107.75 -94.00 -30.00  142
 32  \w     35.00 106.00   0.50    0.05    --  107.75 -94.00  90.00  142
 33  \w     35.00 106.00   0.50    0.05    --  107.75 -94.00 150.00  142
 34  \w    -85.00 -13.00   0.50    0.05    --  -47.82 125.00 150.00  144
 35  \w    -86.00 -13.00   0.50    0.05    --  -86.25 125.00  90.00  146
 36  \w    -60.00  26.00   0.50    0.05    --  -47.82  35.00  61.00  172
 37  \w    -70.00 -13.00   0.50    0.05    --  -86.25  35.00  61.00  114
 38  \w   -121.00 -35.00   0.50    0.05    --  -47.82 -35.00 -96.00  172
 39  \w   -160.00 -73.00   0.50    0.05    --  -86.25 -35.00 -96.00  174
 40  \w   -119.00 -73.00   0.50    0.05    --  -47.82-125.00-150.00   92
 41  \w   -119.00 -73.00   0.50    0.05    --  -47.82-125.00-120.00   92
 42  \w   -119.00 -25.00   0.50    0.05    --  -47.82 -77.00  30.00  188
;
_diffrn_measurement_device 'four-circle diffractometer'
_diffrn_measurement_device_type 'XtaLAB Synergy, Dualflex, HyPix'
_diffrn_measurement_method '\w scans'
_diffrn_orient_matrix_type 'CrysAlisPro convention (1999,Acta A55,543-557)'
_diffrn_orient_matrix_UB_11 -0.0083322000
_diffrn_orient_matrix_UB_12 0.1206527000
_diffrn_orient_matrix_UB_13 -0.0585583000
_diffrn_orient_matrix_UB_21 -0.1412745000
_diffrn_orient_matrix_UB_22 -0.0215878000
_diffrn_orient_matrix_UB_23 0.0183366000
_diffrn_orient_matrix_UB_31 0.0530269000
_diffrn_orient_matrix_UB_32 0.0709878000
_diffrn_orient_matrix_UB_33 0.1232435000
_diffrn_radiation_monochromator mirror
_diffrn_radiation_probe x-ray
_diffrn_radiation_type 'Cu K\a'
_diffrn_radiation_wavelength 1.54184
_diffrn_reflns_av_R_equivalents 0.0434
_diffrn_reflns_av_unetI/netI 0.0259
_diffrn_reflns_Laue_measured_fraction_full 1.000
_diffrn_reflns_Laue_measured_fraction_max 0.979
_diffrn_reflns_limit_h_max 13
_diffrn_reflns_limit_h_min -13
_diffrn_reflns_limit_k_max 14
_diffrn_reflns_limit_k_min -14
_diffrn_reflns_limit_l_max 14
_diffrn_reflns_limit_l_min -10
_diffrn_reflns_number 26548
_diffrn_reflns_point_group_measured_fraction_full 1.000
_diffrn_reflns_point_group_measured_fraction_max 0.979
_diffrn_reflns_theta_full 67.684
_diffrn_reflns_theta_max 77.475
_diffrn_reflns_theta_min 3.951
_diffrn_source 'micro-focus sealed X-ray tube'
_diffrn_source_type 'PhotonJet (Cu) X-ray Source'
_exptl_absorpt_coefficient_mu 6.333
_exptl_absorpt_correction_T_max 1.00000
_exptl_absorpt_correction_T_min 0.53206
_exptl_absorpt_correction_type multi-scan
_exptl_absorpt_process_details
;
CrysAlisPro 1.171.40.81a (Rigaku Oxford Diffraction, 2020)
Empirical absorption correction using spherical harmonics,
implemented in SCALE3 ABSPACK scaling algorithm.
;
_exptl_crystal_colour 'clear light yellow'
_exptl_crystal_colour_lustre clear
_exptl_crystal_colour_modifier light
_exptl_crystal_colour_primary yellow
_exptl_crystal_density_diffrn 1.813
_exptl_crystal_description block
_exptl_crystal_F_000 720
_exptl_crystal_size_max 0.175
_exptl_crystal_size_mid 0.15
_exptl_crystal_size_min 0.125
_refine_diff_density_max 0.902
_refine_diff_density_min -1.563
_refine_diff_density_rms 0.119
_refine_ls_extinction_method none
_refine_ls_goodness_of_fit_ref 1.083
_refine_ls_hydrogen_treatment constr
_refine_ls_matrix_type full
_refine_ls_number_parameters 373
_refine_ls_number_reflns 5499
_refine_ls_number_restraints 1
_refine_ls_restrained_S_all 1.083
_refine_ls_R_factor_all 0.0320
_refine_ls_R_factor_gt 0.0318
_refine_ls_shift/su_max 0.002
_refine_ls_shift/su_mean 0.000
_refine_ls_structure_factor_coef Fsqd
_refine_ls_weighting_details 'w=1/[\s^2^(Fo^2^)+(0.0480P)^2^+2.0072P] where P=(Fo^2^+2Fc^2^)/3'
_refine_ls_weighting_scheme calc
_refine_ls_wR_factor_gt 0.0824
_refine_ls_wR_factor_ref 0.0826
_reflns_Friedel_coverage 0.000
_reflns_number_gt 5470
_reflns_number_total 5499
_reflns_threshold_expression 'I > 2\s(I)'
_cod_data_source_file d3nj02735j2.cif
_cod_data_source_block jo264_b1
_cod_depositor_comments 'Adding full bibliography for 7062632--7062650.cif.'
_cod_database_code 7062642
_shelx_shelxl_version_number 2018/3
_chemical_oxdiff_formula 'Ho C H O'
_shelx_space_group_comment
;
The symmetry employed for this shelxl refinement is uniquely defined
by the following loop, which should always be used as a source of
symmetry information in preference to the above space-group names.
They are only intended as comments.
;
_shelx_estimated_absorpt_t_max 0.505
_shelx_estimated_absorpt_t_min 0.404
_reflns_odcompleteness_completeness 99.85
_reflns_odcompleteness_iscentric 1
_reflns_odcompleteness_theta 71.98
_olex2_refinement_description
;
1. Restrained distances
 H13A-H14A
 2.2 with sigma of 0.02
2.a Free rotating group:
 O16(H16A,H16B), O13(H13A,H13B), O15(H15A,H15B), O17(H17A,H17B), O14(H14A,H14B)
2.b Rotating group:
 O11(H11A,H11B), O10(H10A,H10B), O12(H12A,H12B)
2.c Aromatic/amide H refined with riding coordinates:
 C21(H21), C13(H13), C17(H17), C7(H7A), C20(H20), C10(H10), C3(H3), C4(H4),
 C11(H11), C6(H6), C14(H14), C18(H18)
2.d Idealised tetrahedral OH refined as rotating group:
 O8(H8), O7(H7), O9(H9)
;
_olex2_submission_special_instructions 'No special instructions were received'
_oxdiff_exptl_absorpt_empirical_details
;
Empirical correction (ABSPACK) includes:
- Absorption correction using spherical harmonics
- Frame scaling
;
_oxdiff_exptl_absorpt_empirical_full_max 1.470
_oxdiff_exptl_absorpt_empirical_full_min 0.691

loop_
_space_group_symop_operation_xyz
'x, y, z'
'-x, -y, -z'

loop_
_atom_site_label
_atom_site_type_symbol
_atom_site_fract_x
_atom_site_fract_y
_atom_site_fract_z
_atom_site_U_iso_or_equiv
_atom_site_adp_type
_atom_site_occupancy
_atom_site_site_symmetry_order
_atom_site_calc_flag
_atom_site_refinement_flags_posn
_atom_site_refinement_flags_adp
_atom_site_refinement_flags_occupancy
_atom_site_disorder_assembly
_atom_site_disorder_group
Ho1 Ho 0.52083(2) 0.39276(2) 0.31646(2) 0.00609(7) Uani 1 1 d . . . . .
O3 O 0.66088(16) 0.51353(16) 0.47662(15) 0.0111(3) Uani 1 1 d . . . . .
O11 O 0.45027(17) 0.57668(15) 0.32061(15) 0.0105(3) Uani 1 1 d . . . . .
H11A H 0.384458 0.571863 0.262917 0.016 Uiso 1 1 d R U . . .
H11B H 0.420105 0.581751 0.383557 0.016 Uiso 1 1 d R U . . .
O2 O 0.71754(17) 0.35103(15) 0.28205(15) 0.0103(3) Uani 1 1 d . . . . .
O4 O 0.65840(16) 0.66786(15) 0.59721(15) 0.0105(3) Uani 1 1 d . . . . .
O5 O 0.44636(17) 0.20738(15) 0.21371(16) 0.0123(3) Uani 1 1 d . . . . .
O10 O 0.56617(17) 0.25718(16) 0.47222(16) 0.0136(3) Uani 1 1 d . . . . .
H10A H 0.616744 0.217156 0.453545 0.020 Uiso 1 1 d R U . . .
H10B H 0.495674 0.202257 0.474426 0.020 Uiso 1 1 d R U . . .
O1 O 0.68097(17) 0.52532(15) 0.22183(16) 0.0116(3) Uani 1 1 d . . . . .
O16 O 0.69811(17) 0.12271(16) 0.18533(16) 0.0125(3) Uani 1 1 d G . . . .
H16A H 0.621259 0.080639 0.188711 0.019 Uiso 1 1 d G U . . .
H16B H 0.721831 0.191077 0.226232 0.019 Uiso 1 1 d G U . . .
O12 O 0.40540(18) 0.41885(16) 0.12250(15) 0.0122(3) Uani 1 1 d . . . . .
H12A H 0.431537 0.383380 0.069812 0.018 Uiso 1 1 d R U . . .
H12B H 0.426019 0.494731 0.107982 0.018 Uiso 1 1 d R U . . .
O8 O 1.23468(17) 0.85852(16) 0.50138(16) 0.0124(3) Uani 1 1 d . . . . .
H8 H 1.260094 0.926567 0.537211 0.019 Uiso 1 1 calc R U . . .
O13 O 0.48889(19) 0.33100(17) 0.94388(17) 0.0167(4) Uani 1 1 d G . . . .
H13A H 0.418768 0.300979 0.891718 0.025 Uiso 1 1 d DG U . . .
H13B H 0.532560 0.278293 0.956240 0.025 Uiso 1 1 d G U . . .
O7 O 1.25430(17) 0.60491(16) 0.13332(16) 0.0131(3) Uani 1 1 d . . . . .
H7 H 1.265336 0.671659 0.103628 0.020 Uiso 1 1 calc R U . . .
O6 O 0.44536(17) 0.01073(15) 0.21155(16) 0.0126(3) Uani 1 1 d . . . . .
O15 O 0.3380(2) 0.81673(16) 0.04654(16) 0.0163(4) Uani 1 1 d G . . . .
H15A H 0.322074 0.842566 -0.022917 0.024 Uiso 1 1 d G U . . .
H15B H 0.374902 0.881506 0.092204 0.024 Uiso 1 1 d G U . . .
O9 O -0.16113(18) -0.03603(16) 0.16822(18) 0.0158(4) Uani 1 1 d . . . . .
H9 H -0.188031 0.025315 0.168733 0.024 Uiso 1 1 calc R U . . .
O17 O 0.60303(18) 0.91491(17) 0.40646(16) 0.0153(4) Uani 1 1 d G . . . .
H17A H 0.624140 0.862241 0.366880 0.023 Uiso 1 1 d G U . . .
H17B H 0.547454 0.939334 0.355882 0.023 Uiso 1 1 d G U . . .
C1 C 0.7525(2) 0.4519(2) 0.2325(2) 0.0083(4) Uani 1 1 d . . . . .
O14 O 0.30742(19) 0.22715(17) 0.73528(18) 0.0180(4) Uani 1 1 d G . . . .
H14A H 0.291669 0.295209 0.717059 0.027 Uiso 1 1 d DG U . . .
H14B H 0.249532 0.174049 0.759130 0.027 Uiso 1 1 d G U . . .
C8 C 0.7136(2) 0.6180(2) 0.53147(19) 0.0070(4) Uani 1 1 d . . . . .
C5 C 1.1284(2) 0.5652(2) 0.1477(2) 0.0090(4) Uani 1 1 d . . . . .
C2 C 0.8788(2) 0.4850(2) 0.1936(2) 0.0078(4) Uani 1 1 d . . . . .
C15 C 0.3867(2) 0.0946(2) 0.20707(19) 0.0093(4) Uani 1 1 d . . . . .
C9 C 0.8499(2) 0.6848(2) 0.52106(19) 0.0076(4) Uani 1 1 d . . . . .
C19 C -0.0290(2) -0.0013(2) 0.1734(2) 0.0106(4) Uani 1 1 d . . . . .
C21 C 0.1695(2) 0.1420(2) 0.1469(2) 0.0109(4) Uani 1 1 d . . . . .
H21 H 0.212714 0.217976 0.124244 0.013 Uiso 1 1 calc R U . . .
C16 C 0.2409(2) 0.0595(2) 0.1918(2) 0.0095(4) Uani 1 1 d . . . . .
C13 C 1.0336(2) 0.8672(2) 0.5589(2) 0.0096(4) Uani 1 1 d . . . . .
H13 H 1.069880 0.948692 0.588361 0.012 Uiso 1 1 calc R U . . .
C17 C 0.1755(2) -0.0538(2) 0.2261(2) 0.0113(4) Uani 1 1 d . . . . .
H17 H 0.222098 -0.109747 0.254366 0.014 Uiso 1 1 calc R U . . .
C7 C 0.9127(2) 0.5907(2) 0.1318(2) 0.0102(4) Uani 1 1 d . . . . .
H7A H 0.851302 0.634241 0.106196 0.012 Uiso 1 1 calc R U . . .
C12 C 1.1077(2) 0.8051(2) 0.5086(2) 0.0085(4) Uani 1 1 d . . . . .
C20 C 0.0343(2) 0.1110(2) 0.1360(2) 0.0116(5) Uani 1 1 d . . . . .
H20 H -0.013362 0.164956 0.103979 0.014 Uiso 1 1 calc R U . . .
C10 C 0.9253(2) 0.6243(2) 0.4700(2) 0.0088(4) Uani 1 1 d . . . . .
H10 H 0.889208 0.542869 0.440375 0.011 Uiso 1 1 calc R U . . .
C3 C 0.9697(2) 0.4171(2) 0.2272(2) 0.0091(4) Uani 1 1 d . . . . .
H3 H 0.945963 0.344699 0.265102 0.011 Uiso 1 1 calc R U . . .
C4 C 1.0943(2) 0.4563(2) 0.2047(2) 0.0099(4) Uani 1 1 d . . . . .
H4 H 1.154515 0.410875 0.227133 0.012 Uiso 1 1 calc R U . . .
C11 C 1.0529(2) 0.6836(2) 0.4631(2) 0.0099(4) Uani 1 1 d . . . . .
H11 H 1.101708 0.642558 0.428174 0.012 Uiso 1 1 calc R U . . .
C6 C 1.0372(2) 0.6308(2) 0.1085(2) 0.0108(4) Uani 1 1 d . . . . .
H6 H 1.059672 0.700934 0.067024 0.013 Uiso 1 1 calc R U . . .
C14 C 0.9054(2) 0.8073(2) 0.5651(2) 0.0083(4) Uani 1 1 d . . . . .
H14 H 0.856223 0.848859 0.598702 0.010 Uiso 1 1 calc R U . . .
C18 C 0.0410(2) -0.0835(2) 0.2182(2) 0.0123(5) Uani 1 1 d . . . . .
H18 H -0.002131 -0.158518 0.242933 0.015 Uiso 1 1 calc R U . . .

loop_
_atom_site_aniso_label
_atom_site_aniso_U_11
_atom_site_aniso_U_22
_atom_site_aniso_U_33
_atom_site_aniso_U_23
_atom_site_aniso_U_13
_atom_site_aniso_U_12
Ho1 0.00637(11) 0.00412(10) 0.00717(10) -0.00014(6) 0.00220(7) -0.00018(7)
O3 0.0086(8) 0.0108(8) 0.0116(8) -0.0028(6) 0.0013(6) -0.0006(6)
O11 0.0144(8) 0.0086(8) 0.0096(7) 0.0007(6) 0.0034(6) 0.0043(6)
O2 0.0116(8) 0.0063(7) 0.0129(8) 0.0017(6) 0.0052(6) 0.0003(6)
O4 0.0094(8) 0.0078(8) 0.0155(8) 0.0011(6) 0.0059(6) 0.0016(6)
O5 0.0117(8) 0.0049(8) 0.0177(8) -0.0030(6) 0.0026(7) -0.0019(6)
O10 0.0104(8) 0.0127(8) 0.0193(9) 0.0063(7) 0.0065(7) 0.0034(7)
O1 0.0120(8) 0.0087(8) 0.0168(8) 0.0061(6) 0.0070(7) 0.0043(7)
O16 0.0116(8) 0.0086(8) 0.0172(8) -0.0010(6) 0.0053(7) 0.0009(6)
O12 0.0196(9) 0.0083(8) 0.0096(8) 0.0009(6) 0.0045(7) 0.0041(7)
O8 0.0087(8) 0.0101(8) 0.0172(8) 0.0002(7) 0.0040(7) -0.0004(6)
O13 0.0173(9) 0.0169(9) 0.0163(9) -0.0007(7) 0.0030(7) 0.0057(7)
O7 0.0100(8) 0.0114(8) 0.0188(9) 0.0089(7) 0.0058(7) 0.0021(7)
O6 0.0117(8) 0.0082(8) 0.0175(8) -0.0004(6) 0.0021(7) 0.0029(6)
O15 0.0259(10) 0.0089(8) 0.0126(8) 0.0011(6) 0.0040(7) 0.0025(7)
O9 0.0109(9) 0.0088(8) 0.0278(10) 0.0022(7) 0.0060(7) 0.0016(7)
O17 0.0165(9) 0.0130(9) 0.0163(9) 0.0029(7) 0.0043(7) 0.0031(7)
C1 0.0087(11) 0.0084(10) 0.0064(10) -0.0017(8) 0.0013(8) 0.0000(8)
O14 0.0195(10) 0.0115(8) 0.0232(9) 0.0044(7) 0.0072(8) 0.0022(7)
C8 0.0074(10) 0.0070(10) 0.0064(10) 0.0030(8) 0.0010(8) 0.0018(8)
C5 0.0102(11) 0.0090(10) 0.0074(10) 0.0002(8) 0.0039(8) 0.0004(9)
C2 0.0087(11) 0.0075(10) 0.0063(10) -0.0007(8) 0.0026(8) 0.0003(8)
C15 0.0126(11) 0.0082(10) 0.0055(10) -0.0021(8) 0.0008(8) 0.0010(9)
C9 0.0080(11) 0.0082(10) 0.0056(9) 0.0006(8) 0.0008(8) 0.0009(8)
C19 0.0105(11) 0.0103(11) 0.0105(10) -0.0024(9) 0.0023(9) 0.0021(9)
C21 0.0141(12) 0.0071(10) 0.0115(11) 0.0020(8) 0.0041(9) 0.0022(9)
C16 0.0123(11) 0.0075(10) 0.0081(10) -0.0009(8) 0.0021(8) 0.0018(9)
C13 0.0119(11) 0.0055(10) 0.0099(10) 0.0005(8) 0.0014(9) 0.0002(8)
C17 0.0144(12) 0.0070(10) 0.0131(11) 0.0009(8) 0.0035(9) 0.0036(9)
C7 0.0119(11) 0.0101(11) 0.0094(10) 0.0021(8) 0.0015(9) 0.0048(9)
C12 0.0068(10) 0.0099(11) 0.0075(10) 0.0041(8) 0.0008(8) 0.0005(9)
C20 0.0140(12) 0.0093(11) 0.0121(11) 0.0022(9) 0.0031(9) 0.0038(9)
C10 0.0111(11) 0.0067(10) 0.0075(10) -0.0007(8) 0.0011(8) 0.0012(8)
C3 0.0132(11) 0.0069(10) 0.0069(10) 0.0016(8) 0.0028(8) 0.0016(9)
C4 0.0119(11) 0.0087(10) 0.0096(10) 0.0027(8) 0.0022(9) 0.0036(9)
C11 0.0108(11) 0.0107(11) 0.0090(10) 0.0000(8) 0.0029(8) 0.0040(9)
C6 0.0141(12) 0.0077(10) 0.0104(10) 0.0019(8) 0.0029(9) 0.0022(9)
C14 0.0092(11) 0.0077(10) 0.0084(10) 0.0007(8) 0.0022(8) 0.0025(9)
C18 0.0145(12) 0.0072(10) 0.0154(11) 0.0017(9) 0.0054(9) 0.0015(9)

loop_
_atom_type_symbol
_atom_type_description
_atom_type_scat_dispersion_real
_atom_type_scat_dispersion_imag
_atom_type_scat_source
C C 0.0181 0.0091 'International Tables Vol C Tables 4.2.6.8 and 6.1.1.4'
H H 0.0000 0.0000 'International Tables Vol C Tables 4.2.6.8 and 6.1.1.4'
Ho Ho -14.9734 3.7046 'International Tables Vol C Tables 4.2.6.8 and 6.1.1.4'
O O 0.0492 0.0322 'International Tables Vol C Tables 4.2.6.8 and 6.1.1.4'

loop_
_geom_angle_atom_site_label_1
_geom_angle_atom_site_label_2
_geom_angle_atom_site_label_3
_geom_angle
_geom_angle_site_symmetry_1
_geom_angle_site_symmetry_3
_geom_angle_publ_flag
O3 Ho1 O11 74.74(6) . . ?
O3 Ho1 O2 83.55(6) . . ?
O3 Ho1 O4 97.28(6) . 2_666 ?
O3 Ho1 O10 72.91(6) . . ?
O3 Ho1 O1 78.19(6) . . ?
O3 Ho1 O12 138.11(6) . . ?
O11 Ho1 O2 133.39(6) . . ?
O11 Ho1 O10 131.03(6) . . ?
O11 Ho1 O1 80.81(6) . . ?
O2 Ho1 O10 77.54(6) . . ?
O2 Ho1 O1 54.29(6) . . ?
O4 Ho1 O11 77.63(6) 2_666 . ?
O4 Ho1 O2 146.86(6) 2_666 . ?
O4 Ho1 O10 71.20(6) 2_666 . ?
O4 Ho1 O1 158.40(6) 2_666 . ?
O4 Ho1 O12 97.27(6) 2_666 . ?
O5 Ho1 O3 148.15(6) . . ?
O5 Ho1 O11 136.45(6) . . ?
O5 Ho1 O2 76.73(6) . . ?
O5 Ho1 O4 86.41(6) . 2_666 ?
O5 Ho1 O10 78.53(6) . . ?
O5 Ho1 O1 108.69(6) . . ?
O5 Ho1 O12 71.84(6) . . ?
O1 Ho1 O10 125.90(6) . . ?
O12 Ho1 O11 70.42(6) . . ?
O12 Ho1 O2 104.06(6) . . ?
O12 Ho1 O10 148.89(6) . . ?
O12 Ho1 O1 74.01(6) . . ?
C8 O3 Ho1 150.25(15) . . ?
Ho1 O11 H11A 109.8 . . ?
Ho1 O11 H11B 109.7 . . ?
H11A O11 H11B 104.2 . . ?
C1 O2 Ho1 93.27(14) . . ?
C8 O4 Ho1 136.66(15) . 2_666 ?
C15 O5 Ho1 150.11(16) . . ?
Ho1 O10 H10A 109.5 . . ?
Ho1 O10 H10B 109.2 . . ?
H10A O10 H10B 104.4 . . ?
C1 O1 Ho1 92.93(14) . . ?
H16A O16 H16B 113.0 . . ?
Ho1 O12 H12A 109.7 . . ?
Ho1 O12 H12B 109.7 . . ?
H12A O12 H12B 104.3 . . ?
C12 O8 H8 109.5 . . ?
H13A O13 H13B 109.5 . . ?
C5 O7 H7 109.5 . . ?
H15A O15 H15B 104.6 . . ?
C19 O9 H9 109.5 . . ?
H17A O17 H17B 104.5 . . ?
O2 C1 C2 120.0(2) . . ?
O1 C1 O2 119.5(2) . . ?
O1 C1 C2 120.4(2) . . ?
H14A O14 H14B 117.8 . . ?
O3 C8 C9 118.6(2) . . ?
O4 C8 O3 123.3(2) . . ?
O4 C8 C9 118.1(2) . . ?
O7 C5 C4 117.3(2) . . ?
O7 C5 C6 121.6(2) . . ?
C6 C5 C4 121.0(2) . . ?
C7 C2 C1 120.0(2) . . ?
C7 C2 C3 119.5(2) . . ?
C3 C2 C1 120.3(2) . . ?
O5 C15 O6 122.7(2) . . ?
O5 C15 C16 118.1(2) . . ?
O6 C15 C16 119.2(2) . . ?
C10 C9 C8 120.3(2) . . ?
C14 C9 C8 120.9(2) . . ?
C14 C9 C10 118.8(2) . . ?
O9 C19 C20 122.4(2) . . ?
O9 C19 C18 117.0(2) . . ?
C18 C19 C20 120.6(2) . . ?
C16 C21 H21 119.8 . . ?
C20 C21 H21 119.8 . . ?
C20 C21 C16 120.4(2) . . ?
C21 C16 C15 120.2(2) . . ?
C17 C16 C15 120.3(2) . . ?
C17 C16 C21 119.4(2) . . ?
C12 C13 H13 120.1 . . ?
C14 C13 H13 120.1 . . ?
C14 C13 C12 119.9(2) . . ?
C16 C17 H17 119.9 . . ?
C18 C17 C16 120.3(2) . . ?
C18 C17 H17 119.9 . . ?
C2 C7 H7A 119.9 . . ?
C6 C7 C2 120.2(2) . . ?
C6 C7 H7A 119.9 . . ?
O8 C12 C13 122.7(2) . . ?
O8 C12 C11 117.2(2) . . ?
C11 C12 C13 120.2(2) . . ?
C19 C20 H20 120.3 . . ?
C21 C20 C19 119.4(2) . . ?
C21 C20 H20 120.3 . . ?
C9 C10 H10 119.5 . . ?
C11 C10 C9 121.0(2) . . ?
C11 C10 H10 119.5 . . ?
C2 C3 H3 119.6 . . ?
C4 C3 C2 120.7(2) . . ?
C4 C3 H3 119.6 . . ?
C5 C4 H4 120.5 . . ?
C3 C4 C5 118.9(2) . . ?
C3 C4 H4 120.5 . . ?
C12 C11 H11 120.2 . . ?
C10 C11 C12 119.6(2) . . ?
C10 C11 H11 120.2 . . ?
C5 C6 H6 120.3 . . ?
C7 C6 C5 119.4(2) . . ?
C7 C6 H6 120.3 . . ?
C9 C14 H14 119.7 . . ?
C13 C14 C9 120.5(2) . . ?
C13 C14 H14 119.7 . . ?
C19 C18 C17 119.9(2) . . ?
C19 C18 H18 120.1 . . ?
C17 C18 H18 120.1 . . ?

loop_
_geom_bond_atom_site_label_1
_geom_bond_atom_site_label_2
_geom_bond_distance
_geom_bond_site_symmetry_2
_geom_bond_publ_flag
Ho1 O3 2.2930(16) . ?
Ho1 O11 2.3990(16) . ?
Ho1 O2 2.4026(17) . ?
Ho1 O4 2.3010(17) 2_666 ?
Ho1 O5 2.2592(16) . ?
Ho1 O10 2.4206(17) . ?
Ho1 O1 2.4168(17) . ?
Ho1 O12 2.3790(17) . ?
O3 C8 1.265(3) . ?
O11 H11A 0.8568 . ?
O11 H11B 0.8569 . ?
O2 C1 1.279(3) . ?
O4 C8 1.263(3) . ?
O5 C15 1.261(3) . ?
O10 H10A 0.8520 . ?
O10 H10B 0.8519 . ?
O1 C1 1.267(3) . ?
O16 H16A 0.8505 . ?
O16 H16B 0.8500 . ?
O12 H12A 0.8542 . ?
O12 H12B 0.8540 . ?
O8 H8 0.8200 . ?
O8 C12 1.367(3) . ?
O13 H13A 0.8507 . ?
O13 H13B 0.8490 . ?
O7 H7 0.8200 . ?
O7 C5 1.361(3) . ?
O6 C15 1.268(3) . ?
O15 H15A 0.8502 . ?
O15 H15B 0.8502 . ?
O9 H9 0.8200 . ?
O9 C19 1.367(3) . ?
O17 H17A 0.8491 . ?
O17 H17B 0.8497 . ?
C1 C2 1.479(3) . ?
O14 H14A 0.8495 . ?
O14 H14B 0.8372 . ?
C8 C9 1.498(3) . ?
C5 C4 1.396(3) . ?
C5 C6 1.391(3) . ?
C2 C7 1.396(3) . ?
C2 C3 1.397(3) . ?
C15 C16 1.495(3) . ?
C9 C10 1.399(3) . ?
C9 C14 1.398(3) . ?
C19 C20 1.391(3) . ?
C19 C18 1.386(3) . ?
C21 H21 0.9300 . ?
C21 C16 1.399(3) . ?
C21 C20 1.389(4) . ?
C16 C17 1.392(3) . ?
C13 H13 0.9300 . ?
C13 C12 1.395(3) . ?
C13 C14 1.389(3) . ?
C17 H17 0.9300 . ?
C17 C18 1.388(4) . ?
C7 H7A 0.9300 . ?
C7 C6 1.385(3) . ?
C12 C11 1.394(3) . ?
C20 H20 0.9300 . ?
C10 H10 0.9300 . ?
C10 C11 1.385(3) . ?
C3 H3 0.9300 . ?
C3 C4 1.381(3) . ?
C4 H4 0.9300 . ?
C11 H11 0.9300 . ?
C6 H6 0.9300 . ?
C14 H14 0.9300 . ?
C18 H18 0.9300 . ?

loop_
_geom_torsion_atom_site_label_1
_geom_torsion_atom_site_label_2
_geom_torsion_atom_site_label_3
_geom_torsion_atom_site_label_4
_geom_torsion
_geom_torsion_site_symmetry_1
_geom_torsion_site_symmetry_2
_geom_torsion_site_symmetry_3
_geom_torsion_site_symmetry_4
_geom_torsion_publ_flag
Ho1 O3 C8 O4 81.8(4) . . . . ?
Ho1 O3 C8 C9 -100.0(3) . . . . ?
Ho1 O2 C1 O1 0.1(2) . . . . ?
Ho1 O2 C1 C2 177.02(18) . . . . ?
Ho1 O4 C8 O3 13.7(4) 2_666 . . . ?
Ho1 O4 C8 C9 -164.53(15) 2_666 . . . ?
Ho1 O5 C15 O6 -108.1(3) . . . . ?
Ho1 O5 C15 C16 72.6(4) . . . . ?
Ho1 O1 C1 O2 -0.1(2) . . . . ?
Ho1 O1 C1 C2 -177.00(18) . . . . ?
O3 C8 C9 C10 -11.3(3) . . . . ?
O3 C8 C9 C14 170.6(2) . . . . ?
O2 C1 C2 C7 175.4(2) . . . . ?
O2 C1 C2 C3 -10.1(3) . . . . ?
O4 C8 C9 C10 167.0(2) . . . . ?
O4 C8 C9 C14 -11.1(3) . . . . ?
O5 C15 C16 C21 20.9(3) . . . . ?
O5 C15 C16 C17 -156.8(2) . . . . ?
O1 C1 C2 C7 -7.7(3) . . . . ?
O1 C1 C2 C3 166.7(2) . . . . ?
O8 C12 C11 C10 178.8(2) . . . . ?
O7 C5 C4 C3 176.2(2) . . . . ?
O7 C5 C6 C7 -176.0(2) . . . . ?
O6 C15 C16 C21 -158.4(2) . . . . ?
O6 C15 C16 C17 23.9(3) . . . . ?
O9 C19 C20 C21 178.2(2) . . . . ?
O9 C19 C18 C17 -179.9(2) . . . . ?
C1 C2 C7 C6 171.8(2) . . . . ?
C1 C2 C3 C4 -171.6(2) . . . . ?
C8 C9 C10 C11 -178.0(2) . . . . ?
C8 C9 C14 C13 177.7(2) . . . . ?
C2 C7 C6 C5 -0.3(3) . . . . ?
C2 C3 C4 C5 0.0(3) . . . . ?
C15 C16 C17 C18 176.4(2) . . . . ?
C9 C10 C11 C12 0.7(3) . . . . ?
C21 C16 C17 C18 -1.4(4) . . . . ?
C16 C21 C20 C19 1.9(4) . . . . ?
C16 C17 C18 C19 1.5(4) . . . . ?
C13 C12 C11 C10 -1.2(3) . . . . ?
C7 C2 C3 C4 2.9(3) . . . . ?
C12 C13 C14 C9 0.0(3) . . . . ?
C20 C19 C18 C17 0.1(4) . . . . ?
C20 C21 C16 C15 -178.1(2) . . . . ?
C20 C21 C16 C17 -0.3(3) . . . . ?
C10 C9 C14 C13 -0.5(3) . . . . ?
C3 C2 C7 C6 -2.7(3) . . . . ?
C4 C5 C6 C7 3.3(3) . . . . ?
C6 C5 C4 C3 -3.2(3) . . . . ?
C14 C9 C10 C11 0.1(3) . . . . ?
C14 C13 C12 O8 -179.1(2) . . . . ?
C14 C13 C12 C11 0.8(3) . . . . ?
C18 C19 C20 C21 -1.8(4) . . . . ?
